data_4083743
loop_
_publ_author_name
'Podiyanachari, Santhosh Kumar'
'Bender, Georg'
'Daniliuc, Constantin G.'
'Kehr, Gerald'
'Erker, Gerhard'

_publ_section_title
;
 Catalytic Formation of Five-Membered Zirconacycloallenoids and Their
 Reaction with Carbon Dioxide
;
_journal_name_full Organometallics
_journal_page_first 140626102055005
_journal_paper_doi 10.1021/om500399w
_journal_year 2014
_chemical_formula_sum 'C23 H26 Si Zr'
_chemical_formula_weight 421.75
_chemical_name_systematic
; 
 ? 
;
_space_group_IT_number 14
_symmetry_cell_setting monoclinic
_symmetry_space_group_name_Hall '-P 2ybc'
_symmetry_space_group_name_H-M 'P 1 21/c 1'
_atom_sites_solution_hydrogens geom
_atom_sites_solution_primary direct
_atom_sites_solution_secondary difmap
_audit_creation_method SHELXL-97
_cell_angle_alpha 90.00
_cell_angle_beta 92.2370(10)
_cell_angle_gamma 90.00
_cell_formula_units_Z 4
_cell_length_a 13.1363(2)
_cell_length_b 13.0928(2)
_cell_length_c 12.8190(2)
_cell_measurement_reflns_used 3590
_cell_measurement_temperature 223(2)
_cell_measurement_theta_max 28.70
_cell_measurement_theta_min 4.08
_cell_volume 2203.07(6)
_computing_cell_refinement 'Collect (Nonius B.V., 1998)'
_computing_data_collection 'Collect (Nonius B.V., 1998)'
_computing_data_reduction 'Denzo-SMN (Otwinowski & Minor, 1997)'
_computing_molecular_graphics 'XP (BrukerAXS, 2000)'
_computing_publication_material 'SHELXL-97 (Sheldrick, 1997)'
_computing_structure_refinement 'SHELXL-97 (Sheldrick, 1997)'
_computing_structure_solution 'SHELXS-97 (Sheldrick, 1990)'
_diffrn_ambient_temperature 223(2)
_diffrn_measured_fraction_theta_full 0.982
_diffrn_measured_fraction_theta_max 0.982
_diffrn_measurement_device_type 'Nonius KappaCCD APEXII'
_diffrn_measurement_method '\w and \f scans'
_diffrn_radiation_monochromator 'Montel mirror'
_diffrn_radiation_source 'rotating anode Nonius FR591'
_diffrn_radiation_type MoK\a
_diffrn_radiation_wavelength 0.71073
_diffrn_reflns_av_R_equivalents 0.031
_diffrn_reflns_av_sigmaI/netI 0.0369
_diffrn_reflns_limit_h_max 16
_diffrn_reflns_limit_h_min -16
_diffrn_reflns_limit_k_max 15
_diffrn_reflns_limit_k_min -16
_diffrn_reflns_limit_l_max 16
_diffrn_reflns_limit_l_min -15
_diffrn_reflns_number 10967
_diffrn_reflns_theta_full 26.37
_diffrn_reflns_theta_max 26.37
_diffrn_reflns_theta_min 4.36
_exptl_absorpt_coefficient_mu 0.556
_exptl_absorpt_correction_T_max 0.9835
_exptl_absorpt_correction_T_min 0.8970
_exptl_absorpt_correction_type multi-scan
_exptl_absorpt_process_details 'Denzo (Otwinowski, Borek, Majewski & Minor, 2003)'
_exptl_crystal_colour yellow
_exptl_crystal_density_diffrn 1.272
_exptl_crystal_density_method 'not measured'
_exptl_crystal_description plate
_exptl_crystal_F_000 872
_exptl_crystal_size_max 0.20
_exptl_crystal_size_mid 0.12
_exptl_crystal_size_min 0.03
_refine_diff_density_max 0.472
_refine_diff_density_min -0.286
_refine_diff_density_rms 0.060
_refine_ls_extinction_method none
_refine_ls_goodness_of_fit_ref 1.079
_refine_ls_hydrogen_treatment constr
_refine_ls_matrix_type full
_refine_ls_number_parameters 269
_refine_ls_number_reflns 4419
_refine_ls_number_restraints 97
_refine_ls_restrained_S_all 1.094
_refine_ls_R_factor_all 0.0466
_refine_ls_R_factor_gt 0.0387
_refine_ls_shift/su_max 0.001
_refine_ls_shift/su_mean 0.000
_refine_ls_structure_factor_coef Fsqd
_refine_ls_weighting_details 'calc w=1/[\s^2^(Fo^2^)+(0.0000P)^2^+3.2371P] where P=(Fo^2^+2Fc^2^)/3'
_refine_ls_weighting_scheme calc
_refine_ls_wR_factor_gt 0.0788
_refine_ls_wR_factor_ref 0.0838
_reflns_number_gt 3858
_reflns_number_total 4419
_reflns_threshold_expression >2sigma(I)
_cod_data_source_file om500399w_si_002.cif
_cod_data_source_block erk7331
_cod_original_sg_symbol_H-M P21/c
_cod_database_code 4083743

loop_
_symmetry_equiv_pos_as_xyz
'x, y, z'
'-x, y+1/2, -z+1/2'
'-x, -y, -z'
'x, -y-1/2, z-1/2'

loop_
_atom_site_label
_atom_site_type_symbol
_atom_site_fract_x
_atom_site_fract_y
_atom_site_fract_z
_atom_site_U_iso_or_equiv
_atom_site_adp_type
_atom_site_occupancy
_atom_site_symmetry_multiplicity
_atom_site_calc_flag
_atom_site_refinement_flags
_atom_site_disorder_assembly
_atom_site_disorder_group
Zr1 Zr 0.65565(2) 0.21962(2) 0.80571(2) 0.02973(9) Uani 1 1 d . . .
C1 C 0.7876(2) 0.2095(2) 0.6993(2) 0.0417(7) Uani 1 1 d . A .
C2 C 0.8670(2) 0.2096(3) 0.6544(3) 0.0464(8) Uani 1 1 d D . .
Si1 Si 0.9924(8) 0.2320(11) 0.6004(9) 0.0537(19) Uani 0.42(3) 1 d PDU A 1
C5 C 1.0883(12) 0.1516(16) 0.6678(13) 0.077(5) Uani 0.42(3) 1 d PDU A 1
H5A H 1.0874 0.1641 0.7423 0.115 Uiso 0.42(3) 1 calc PR A 1
H5B H 1.1552 0.1680 0.6429 0.115 Uiso 0.42(3) 1 calc PR A 1
H5C H 1.0732 0.0803 0.6538 0.115 Uiso 0.42(3) 1 calc PR A 1
C6 C 1.0294(17) 0.3680(13) 0.6256(17) 0.108(6) Uani 0.42(3) 1 d PDU A 1
H6A H 0.9784 0.4129 0.5937 0.162 Uiso 0.42(3) 1 calc PR A 1
H6B H 1.0949 0.3815 0.5960 0.162 Uiso 0.42(3) 1 calc PR A 1
H6C H 1.0342 0.3802 0.7003 0.162 Uiso 0.42(3) 1 calc PR A 1
C7 C 0.9882(10) 0.2105(19) 0.4594(8) 0.068(4) Uani 0.42(3) 1 d PDU A 1
H7A H 0.9658 0.1412 0.4446 0.101 Uiso 0.42(3) 1 calc PR A 1
H7B H 1.0556 0.2206 0.4328 0.101 Uiso 0.42(3) 1 calc PR A 1
H7C H 0.9410 0.2584 0.4258 0.101 Uiso 0.42(3) 1 calc PR A 1
Si1A Si 0.9949(6) 0.2057(9) 0.6001(7) 0.0581(15) Uani 0.58(3) 1 d PDU A 2
C5A C 1.0742(11) 0.1217(12) 0.6880(13) 0.089(4) Uani 0.58(3) 1 d PDU A 2
H501 H 1.0790 0.1512 0.7574 0.133 Uiso 0.58(3) 1 calc PR A 2
H502 H 1.1419 0.1154 0.6610 0.133 Uiso 0.58(3) 1 calc PR A 2
H503 H 1.0430 0.0546 0.6913 0.133 Uiso 0.58(3) 1 calc PR A 2
C6A C 1.0449(12) 0.3378(12) 0.6025(14) 0.116(5) Uani 0.58(3) 1 d PDU A 2
H601 H 1.0118 0.3769 0.5466 0.175 Uiso 0.58(3) 1 calc PR A 2
H602 H 1.1178 0.3365 0.5931 0.175 Uiso 0.58(3) 1 calc PR A 2
H603 H 1.0313 0.3691 0.6691 0.175 Uiso 0.58(3) 1 calc PR A 2
C7A C 0.9905(8) 0.1525(17) 0.4664(8) 0.082(4) Uani 0.58(3) 1 d PDU A 2
H701 H 0.9654 0.0829 0.4680 0.123 Uiso 0.58(3) 1 calc PR A 2
H702 H 1.0585 0.1531 0.4394 0.123 Uiso 0.58(3) 1 calc PR A 2
H703 H 0.9455 0.1936 0.4218 0.123 Uiso 0.58(3) 1 calc PR A 2
C3 C 0.5216(2) 0.1927(2) 0.6923(2) 0.0367(6) Uani 1 1 d . . .
H3 H 0.5136 0.1235 0.6743 0.044 Uiso 1 1 calc R . .
C4 C 0.4515(2) 0.2521(2) 0.6451(2) 0.0372(6) Uani 1 1 d . . .
H4 H 0.4461 0.3187 0.6718 0.045 Uiso 1 1 calc R . .
C11 C 0.6147(3) 0.3577(2) 0.9305(2) 0.0433(7) Uani 1 1 d . . .
H11 H 0.5866 0.3389 0.9940 0.052 Uiso 1 1 calc R . .
C12 C 0.5601(2) 0.3810(2) 0.8385(3) 0.0440(7) Uani 1 1 d . . .
H12 H 0.4888 0.3804 0.8287 0.053 Uiso 1 1 calc R . .
C13 C 0.6304(3) 0.4052(2) 0.7632(3) 0.0459(8) Uani 1 1 d . . .
H13 H 0.6147 0.4233 0.6935 0.055 Uiso 1 1 calc R . .
C14 C 0.7279(3) 0.3981(2) 0.8095(3) 0.0483(8) Uani 1 1 d . . .
H14 H 0.7893 0.4118 0.7770 0.058 Uiso 1 1 calc R . .
C15 C 0.7183(3) 0.3670(2) 0.9126(3) 0.0459(8) Uani 1 1 d . . .
H15 H 0.7721 0.3545 0.9614 0.055 Uiso 1 1 calc R . .
C16 C 0.6136(3) 0.1163(2) 0.9612(2) 0.0481(8) Uani 1 1 d . . .
H16 H 0.5737 0.1478 1.0113 0.058 Uiso 1 1 calc R . .
C17 C 0.5772(3) 0.0612(2) 0.8759(3) 0.0509(8) Uani 1 1 d . . .
H17 H 0.5083 0.0482 0.8586 0.061 Uiso 1 1 calc R . .
C18 C 0.6590(3) 0.0285(2) 0.8204(3) 0.0547(9) Uani 1 1 d . . .
H18 H 0.6556 -0.0099 0.7584 0.066 Uiso 1 1 calc R . .
C19 C 0.7476(3) 0.0625(3) 0.8727(3) 0.0587(10) Uani 1 1 d . . .
H19 H 0.8145 0.0505 0.8525 0.070 Uiso 1 1 calc R . .
C20 C 0.7197(3) 0.1172(3) 0.9601(3) 0.0552(9) Uani 1 1 d . . .
H20 H 0.7642 0.1489 1.0093 0.066 Uiso 1 1 calc R . .
C21 C 0.3809(2) 0.2267(2) 0.5559(2) 0.0375(6) Uani 1 1 d . . .
C22 C 0.3438(2) 0.3044(3) 0.4913(3) 0.0477(8) Uani 1 1 d . . .
H22 H 0.3585 0.3726 0.5089 0.057 Uiso 1 1 calc R . .
C23 C 0.2860(3) 0.2837(3) 0.4019(3) 0.0572(9) Uani 1 1 d . . .
H23 H 0.2639 0.3373 0.3578 0.069 Uiso 1 1 calc R . .
C24 C 0.2608(2) 0.1843(3) 0.3774(3) 0.0525(9) Uani 1 1 d . . .
H24 H 0.2216 0.1696 0.3163 0.063 Uiso 1 1 calc R . .
C25 C 0.2933(2) 0.1062(3) 0.4430(3) 0.0487(8) Uani 1 1 d . . .
H25 H 0.2742 0.0385 0.4276 0.058 Uiso 1 1 calc R . .
C26 C 0.3532(2) 0.1268(2) 0.5306(2) 0.0404(7) Uani 1 1 d . . .
H26 H 0.3758 0.0728 0.5740 0.048 Uiso 1 1 calc R . .

loop_
_atom_site_aniso_label
_atom_site_aniso_U_11
_atom_site_aniso_U_22
_atom_site_aniso_U_33
_atom_site_aniso_U_23
_atom_site_aniso_U_13
_atom_site_aniso_U_12
Zr1 0.03116(15) 0.03091(14) 0.02708(14) -0.00029(11) 0.00065(10) 0.00125(11)
C1 0.0405(16) 0.0452(17) 0.0394(16) 0.0025(14) 0.0036(13) 0.0053(14)
C2 0.0402(17) 0.058(2) 0.0412(17) -0.0011(15) 0.0029(14) 0.0038(15)
Si1 0.034(2) 0.071(5) 0.056(3) -0.006(3) 0.0074(17) -0.004(2)
C5 0.049(6) 0.109(9) 0.073(7) 0.006(7) 0.004(5) 0.007(6)
C6 0.094(9) 0.095(9) 0.137(10) -0.013(7) 0.031(7) -0.040(7)
C7 0.045(5) 0.103(9) 0.057(6) 0.000(6) 0.018(4) 0.002(6)
Si1A 0.0344(15) 0.076(4) 0.064(2) -0.012(2) 0.0102(13) 0.0037(19)
C5A 0.058(6) 0.111(8) 0.097(7) 0.007(6) -0.009(5) 0.020(5)
C6A 0.092(7) 0.109(7) 0.152(8) -0.022(7) 0.040(6) -0.025(6)
C7A 0.057(4) 0.118(8) 0.072(5) -0.026(5) 0.021(4) 0.000(5)
C3 0.0389(15) 0.0378(15) 0.0336(15) -0.0004(12) 0.0028(12) -0.0014(12)
C4 0.0358(15) 0.0383(15) 0.0373(16) -0.0046(13) -0.0002(12) -0.0006(12)
C11 0.059(2) 0.0356(15) 0.0354(16) -0.0064(13) 0.0072(14) 0.0001(14)
C12 0.0392(16) 0.0373(16) 0.055(2) -0.0124(15) -0.0014(14) 0.0086(13)
C13 0.070(2) 0.0314(15) 0.0360(16) 0.0029(13) -0.0038(15) 0.0048(15)
C14 0.0483(18) 0.0352(16) 0.062(2) -0.0047(15) 0.0139(16) -0.0089(14)
C15 0.0497(18) 0.0392(16) 0.0475(19) -0.0062(14) -0.0152(15) 0.0017(14)
C16 0.070(2) 0.0397(16) 0.0356(17) 0.0094(14) 0.0139(16) 0.0055(16)
C17 0.056(2) 0.0422(17) 0.054(2) 0.0142(16) -0.0037(17) -0.0111(16)
C18 0.091(3) 0.0323(16) 0.0412(19) 0.0005(14) 0.0051(19) 0.0022(17)
C19 0.054(2) 0.0474(19) 0.075(3) 0.0225(19) 0.0127(19) 0.0178(17)
C20 0.074(2) 0.0385(17) 0.051(2) 0.0108(16) -0.0241(18) -0.0064(17)
C21 0.0332(14) 0.0458(16) 0.0335(15) -0.0009(13) 0.0017(12) 0.0007(13)
C22 0.0443(17) 0.0454(18) 0.053(2) -0.0039(15) -0.0084(15) 0.0042(14)
C23 0.054(2) 0.062(2) 0.054(2) 0.0043(19) -0.0177(17) 0.0096(18)
C24 0.0402(17) 0.074(2) 0.0427(18) -0.0074(18) -0.0070(14) -0.0006(17)
C25 0.0432(17) 0.057(2) 0.0457(19) -0.0076(16) -0.0039(15) -0.0067(15)
C26 0.0358(15) 0.0430(17) 0.0422(17) 0.0015(14) 0.0003(13) -0.0030(13)

loop_
_atom_type_symbol
_atom_type_description
_atom_type_scat_dispersion_real
_atom_type_scat_dispersion_imag
_atom_type_scat_source
C C 0.0033 0.0016 'International Tables Vol C Tables 4.2.6.8 and 6.1.1.4'
H H 0.0000 0.0000 'International Tables Vol C Tables 4.2.6.8 and 6.1.1.4'
Si Si 0.0817 0.0704 'International Tables Vol C Tables 4.2.6.8 and 6.1.1.4'
Zr Zr -2.9673 0.5597 'International Tables Vol C Tables 4.2.6.8 and 6.1.1.4'

loop_
_geom_angle_atom_site_label_1
_geom_angle_atom_site_label_2
_geom_angle_atom_site_label_3
_geom_angle
C1 Zr1 C3 101.49(11)
C1 Zr1 C11 128.58(11)
C3 Zr1 C11 110.09(11)
C1 Zr1 C15 97.67(12)
C3 Zr1 C15 134.88(11)
C11 Zr1 C15 32.55(10)
C1 Zr1 C16 130.83(11)
C3 Zr1 C16 103.76(11)
C11 Zr1 C16 79.60(11)
C15 Zr1 C16 93.42(11)
C1 Zr1 C17 120.50(12)
C3 Zr1 C17 77.37(11)
C11 Zr1 C17 105.60(11)
C15 Zr1 C17 125.27(12)
C16 Zr1 C17 32.09(11)
C1 Zr1 C12 123.70(11)
C3 Zr1 C12 81.76(11)
C11 Zr1 C12 32.37(10)
C15 Zr1 C12 53.83(10)
C16 Zr1 C12 101.29(11)
C17 Zr1 C12 115.07(12)
C1 Zr1 C20 101.79(12)
C3 Zr1 C20 130.62(11)
C11 Zr1 C20 87.44(12)
C15 Zr1 C20 83.50(11)
C16 Zr1 C20 32.41(11)
C17 Zr1 C20 53.29(11)
C12 Zr1 C20 118.30(12)
C1 Zr1 C13 91.35(11)
C3 Zr1 C13 85.33(11)
C11 Zr1 C13 53.54(10)
C15 Zr1 C13 53.59(11)
C16 Zr1 C13 131.96(11)
C17 Zr1 C13 146.00(12)
C12 Zr1 C13 32.41(10)
C20 Zr1 C13 136.58(11)
C1 Zr1 C18 88.58(12)
C3 Zr1 C18 84.50(12)
C11 Zr1 C18 132.85(11)
C15 Zr1 C18 136.69(12)
C16 Zr1 C18 53.26(11)
C17 Zr1 C18 31.98(11)
C12 Zr1 C18 146.82(12)
C20 Zr1 C18 53.37(12)
C13 Zr1 C18 169.60(12)
C1 Zr1 C19 77.80(11)
C3 Zr1 C19 116.21(13)
C11 Zr1 C19 119.14(12)
C15 Zr1 C19 107.57(13)
C16 Zr1 C19 53.24(11)
C17 Zr1 C19 53.00(12)
C12 Zr1 C19 150.38(12)
C20 Zr1 C19 32.10(12)
C13 Zr1 C19 157.25(13)
C18 Zr1 C19 32.16(12)
C1 Zr1 C14 76.61(11)
C3 Zr1 C14 116.02(11)
C11 Zr1 C14 53.45(11)
C15 Zr1 C14 32.26(11)
C16 Zr1 C14 125.67(12)
C17 Zr1 C14 157.22(12)
C12 Zr1 C14 53.48(11)
C20 Zr1 C14 111.46(12)
C13 Zr1 C14 32.14(11)
C18 Zr1 C14 156.49(13)
C19 Zr1 C14 125.11(13)
C2 C1 Zr1 170.3(3)
C1 C2 Si1 169.1(6)
C1 C2 Si1A 173.6(4)
Si1 C2 Si1A 10.8(5)
C7 Si1 C5 111.8(7)
C7 Si1 C2 110.8(7)
C5 Si1 C2 110.0(8)
C7 Si1 C6 108.3(7)
C5 Si1 C6 107.2(8)
C2 Si1 C6 108.5(8)
C2 Si1A C7A 111.4(6)
C2 Si1A C6A 107.2(6)
C7A Si1A C6A 111.5(7)
C2 Si1A C5A 106.5(6)
C7A Si1A C5A 109.5(6)
C6A Si1A C5A 110.6(7)
Si1A C5A H501 109.5
Si1A C5A H502 109.5
H501 C5A H502 109.5
Si1A C5A H503 109.5
H501 C5A H503 109.5
H502 C5A H503 109.5
Si1A C6A H601 109.5
Si1A C6A H602 109.5
H601 C6A H602 109.5
Si1A C6A H603 109.5
H601 C6A H603 109.5
H602 C6A H603 109.5
Si1A C7A H701 109.5
Si1A C7A H702 109.5
H701 C7A H702 109.5
Si1A C7A H703 109.5
H701 C7A H703 109.5
H702 C7A H703 109.5
C4 C3 Zr1 134.9(2)
C4 C3 H3 112.5
Zr1 C3 H3 112.5
C3 C4 C21 128.3(3)
C3 C4 H4 115.9
C21 C4 H4 115.9
C12 C11 C15 108.4(3)
C12 C11 Zr1 74.39(17)
C15 C11 Zr1 73.77(18)
C12 C11 H11 125.8
C15 C11 H11 125.8
Zr1 C11 H11 118.0
C11 C12 C13 107.6(3)
C11 C12 Zr1 73.25(17)
C13 C12 Zr1 74.14(17)
C11 C12 H12 126.2
C13 C12 H12 126.2
Zr1 C12 H12 118.4
C14 C13 C12 108.1(3)
C14 C13 Zr1 74.39(18)
C12 C13 Zr1 73.44(17)
C14 C13 H13 125.9
C12 C13 H13 125.9
Zr1 C13 H13 118.2
C15 C14 C13 108.0(3)
C15 C14 Zr1 72.53(18)
C13 C14 Zr1 73.47(18)
C15 C14 H14 126.0
C13 C14 H14 126.0
Zr1 C14 H14 119.8
C14 C15 C11 107.9(3)
C14 C15 Zr1 75.21(18)
C11 C15 Zr1 73.68(17)
C14 C15 H15 126.1
C11 C15 H15 126.1
Zr1 C15 H15 117.1
C17 C16 C20 108.1(3)
C17 C16 Zr1 74.36(18)
C20 C16 Zr1 74.58(19)
C17 C16 H16 125.9
C20 C16 H16 125.9
Zr1 C16 H16 117.2
C16 C17 C18 108.6(3)
C16 C17 Zr1 73.55(18)
C18 C17 Zr1 74.45(19)
C16 C17 H17 125.7
C18 C17 H17 125.7
Zr1 C17 H17 118.2
C17 C18 C19 107.7(3)
C17 C18 Zr1 73.56(19)
C19 C18 Zr1 74.29(19)
C17 C18 H18 126.1
C19 C18 H18 126.1
Zr1 C18 H18 118.0
C20 C19 C18 108.1(3)
C20 C19 Zr1 73.52(19)
C18 C19 Zr1 73.55(19)
C20 C19 H19 125.9
C18 C19 H19 125.9
Zr1 C19 H19 118.9
C19 C20 C16 107.4(3)
C19 C20 Zr1 74.4(2)
C16 C20 Zr1 73.02(18)
C19 C20 H20 126.3
C16 C20 H20 126.3
Zr1 C20 H20 118.3
C22 C21 C26 117.8(3)
C22 C21 C4 119.4(3)
C26 C21 C4 122.7(3)
C23 C22 C21 121.5(3)
C23 C22 H22 119.3
C21 C22 H22 119.3
C22 C23 C24 119.7(3)
C22 C23 H23 120.1
C24 C23 H23 120.1
C23 C24 C25 119.7(3)
C23 C24 H24 120.2
C25 C24 H24 120.2
C26 C25 C24 120.5(3)
C26 C25 H25 119.8
C24 C25 H25 119.8
C25 C26 C21 120.7(3)
C25 C26 H26 119.6
C21 C26 H26 119.6

loop_
_geom_bond_atom_site_label_1
_geom_bond_atom_site_label_2
_geom_bond_distance
Zr1 C1 2.251(3)
Zr1 C3 2.267(3)
Zr1 C11 2.487(3)
Zr1 C15 2.488(3)
Zr1 C16 2.489(3)
Zr1 C17 2.499(3)
Zr1 C12 2.501(3)
Zr1 C20 2.508(3)
Zr1 C13 2.510(3)
Zr1 C18 2.510(3)
Zr1 C19 2.519(3)
Zr1 C14 2.522(3)
C1 C2 1.211(4)
C2 Si1 1.835(10)
C2 Si1A 1.844(8)
Si1 C7 1.829(11)
Si1 C5 1.832(11)
Si1 C6 1.871(12)
C5 H5A 0.9700
C5 H5B 0.9700
C5 H5C 0.9700
C6 H6A 0.9700
C6 H6B 0.9700
C6 H6C 0.9700
C7 H7A 0.9700
C7 H7B 0.9700
C7 H7C 0.9700
Si1A C7A 1.848(9)
Si1A C6A 1.849(10)
Si1A C5A 1.865(10)
C5A H501 0.9700
C5A H502 0.9700
C5A H503 0.9700
C6A H601 0.9700
C6A H602 0.9700
C6A H603 0.9700
C7A H701 0.9700
C7A H702 0.9700
C7A H703 0.9700
C3 C4 1.333(4)
C3 H3 0.9400
C4 C21 1.481(4)
C4 H4 0.9400
C11 C12 1.390(4)
C11 C15 1.394(4)
C11 H11 0.9400
C12 C13 1.399(5)
C12 H12 0.9400
C13 C14 1.393(5)
C13 H13 0.9400
C14 C15 1.392(5)
C14 H14 0.9400
C15 H15 0.9400
C16 C17 1.379(5)
C16 C20 1.394(5)
C16 H16 0.9400
C17 C18 1.380(5)
C17 H17 0.9400
C18 C19 1.393(5)
C18 H18 0.9400
C19 C20 1.390(5)
C19 H19 0.9400
C20 H20 0.9400
C21 C22 1.389(4)
C21 C26 1.392(4)
C22 C23 1.376(5)
C22 H22 0.9400
C23 C24 1.377(5)
C23 H23 0.9400
C24 C25 1.380(5)
C24 H24 0.9400
C25 C26 1.373(4)
C25 H25 0.9400
C26 H26 0.9400

loop_
_geom_torsion_atom_site_label_1
_geom_torsion_atom_site_label_2
_geom_torsion_atom_site_label_3
_geom_torsion_atom_site_label_4
_geom_torsion
C3 Zr1 C1 C2 169.2(17)
C11 Zr1 C1 C2 41.5(17)
C15 Zr1 C1 C2 30.3(17)
C16 Zr1 C1 C2 -71.0(17)
C17 Zr1 C1 C2 -108.8(17)
C12 Zr1 C1 C2 81.5(17)
C20 Zr1 C1 C2 -54.7(17)
C13 Zr1 C1 C2 83.7(17)
C18 Zr1 C1 C2 -106.7(17)
C19 Zr1 C1 C2 -76.2(17)
C14 Zr1 C1 C2 54.9(17)
Zr1 C1 C2 Si1 -37(4)
Zr1 C1 C2 Si1A 36(5)
C1 C2 Si1 C7 -136(3)
Si1A C2 Si1 C7 78(4)
C1 C2 Si1 C5 100(3)
Si1A C2 Si1 C5 -46(3)
C1 C2 Si1 C6 -17(3)
Si1A C2 Si1 C6 -163(4)
C1 C2 Si1A C7A 142(4)
Si1 C2 Si1A C7A -112(4)
C1 C2 Si1A C6A -96(4)
Si1 C2 Si1A C6A 10(3)
C1 C2 Si1A C5A 23(5)
Si1 C2 Si1A C5A 129(4)
C1 Zr1 C3 C4 -102.8(3)
C11 Zr1 C3 C4 36.0(3)
C15 Zr1 C3 C4 10.5(4)
C16 Zr1 C3 C4 119.8(3)
C17 Zr1 C3 C4 138.2(3)
C12 Zr1 C3 C4 20.1(3)
C20 Zr1 C3 C4 140.5(3)
C13 Zr1 C3 C4 -12.3(3)
C18 Zr1 C3 C4 169.8(3)
C19 Zr1 C3 C4 175.3(3)
C14 Zr1 C3 C4 -22.2(3)
Zr1 C3 C4 C21 166.0(2)
C1 Zr1 C11 C12 93.8(2)
C3 Zr1 C11 C12 -30.4(2)
C15 Zr1 C11 C12 115.0(3)
C16 Zr1 C11 C12 -131.4(2)
C17 Zr1 C11 C12 -112.4(2)
C20 Zr1 C11 C12 -163.1(2)
C13 Zr1 C11 C12 37.35(19)
C18 Zr1 C11 C12 -132.0(2)
C19 Zr1 C11 C12 -168.38(19)
C14 Zr1 C11 C12 77.6(2)
C1 Zr1 C11 C15 -21.1(2)
C3 Zr1 C11 C15 -145.43(19)
C16 Zr1 C11 C15 113.6(2)
C17 Zr1 C11 C15 132.6(2)
C12 Zr1 C11 C15 -115.0(3)
C20 Zr1 C11 C15 81.9(2)
C13 Zr1 C11 C15 -77.6(2)
C18 Zr1 C11 C15 113.0(2)
C19 Zr1 C11 C15 76.6(2)
C14 Zr1 C11 C15 -37.35(19)
C15 C11 C12 C13 -0.2(3)
Zr1 C11 C12 C13 -66.7(2)
C15 C11 C12 Zr1 66.5(2)
C1 Zr1 C12 C11 -110.4(2)
C3 Zr1 C12 C11 151.3(2)
C15 Zr1 C12 C11 -37.17(19)
C16 Zr1 C12 C11 48.8(2)
C17 Zr1 C12 C11 79.4(2)
C20 Zr1 C12 C11 19.3(2)
C13 Zr1 C12 C11 -114.4(3)
C18 Zr1 C12 C11 84.8(3)
C19 Zr1 C12 C11 20.9(3)
C14 Zr1 C12 C11 -77.5(2)
C1 Zr1 C12 C13 4.1(2)
C3 Zr1 C12 C13 -94.3(2)
C11 Zr1 C12 C13 114.4(3)
C15 Zr1 C12 C13 77.3(2)
C16 Zr1 C12 C13 163.2(2)
C17 Zr1 C12 C13 -166.13(19)
C20 Zr1 C12 C13 133.7(2)
C18 Zr1 C12 C13 -160.8(2)
C19 Zr1 C12 C13 135.3(3)
C14 Zr1 C12 C13 36.92(19)
C11 C12 C13 C14 -0.7(3)
Zr1 C12 C13 C14 -66.9(2)
C11 C12 C13 Zr1 66.1(2)
C1 Zr1 C13 C14 -61.8(2)
C3 Zr1 C13 C14 -163.2(2)
C11 Zr1 C13 C14 77.5(2)
C15 Zr1 C13 C14 36.76(19)
C16 Zr1 C13 C14 92.5(2)
C17 Zr1 C13 C14 137.7(2)
C12 Zr1 C13 C14 114.8(3)
C20 Zr1 C13 C14 47.0(3)
C18 Zr1 C13 C14 -151.3(6)
C19 Zr1 C13 C14 -1.1(4)
C1 Zr1 C13 C12 -176.6(2)
C3 Zr1 C13 C12 82.0(2)
C11 Zr1 C13 C12 -37.30(18)
C15 Zr1 C13 C12 -78.1(2)
C16 Zr1 C13 C12 -22.4(3)
C17 Zr1 C13 C12 22.9(3)
C20 Zr1 C13 C12 -67.8(3)
C18 Zr1 C13 C12 93.9(7)
C19 Zr1 C13 C12 -116.0(3)
C14 Zr1 C13 C12 -114.8(3)
C12 C13 C14 C15 1.4(4)
Zr1 C13 C14 C15 -64.8(2)
C12 C13 C14 Zr1 66.2(2)
C1 Zr1 C14 C15 -129.3(2)
C3 Zr1 C14 C15 134.2(2)
C11 Zr1 C14 C15 37.70(19)
C16 Zr1 C14 C15 1.7(3)
C17 Zr1 C14 C15 12.0(4)
C12 Zr1 C14 C15 78.3(2)
C20 Zr1 C14 C15 -31.7(2)
C13 Zr1 C14 C15 115.5(3)
C18 Zr1 C14 C15 -77.0(3)
C19 Zr1 C14 C15 -65.0(2)
C1 Zr1 C14 C13 115.1(2)
C3 Zr1 C14 C13 18.7(2)
C11 Zr1 C14 C13 -77.8(2)
C15 Zr1 C14 C13 -115.5(3)
C16 Zr1 C14 C13 -113.9(2)
C17 Zr1 C14 C13 -103.6(3)
C12 Zr1 C14 C13 -37.25(19)
C20 Zr1 C14 C13 -147.3(2)
C18 Zr1 C14 C13 167.4(3)
C19 Zr1 C14 C13 179.46(19)
C13 C14 C15 C11 -1.6(4)
Zr1 C14 C15 C11 -67.0(2)
C13 C14 C15 Zr1 65.4(2)
C12 C11 C15 C14 1.1(4)
Zr1 C11 C15 C14 68.0(2)
C12 C11 C15 Zr1 -66.9(2)
C1 Zr1 C15 C14 49.4(2)
C3 Zr1 C15 C14 -65.3(3)
C11 Zr1 C15 C14 -114.1(3)
C16 Zr1 C15 C14 -178.6(2)
C17 Zr1 C15 C14 -174.36(19)
C12 Zr1 C15 C14 -77.1(2)
C20 Zr1 C15 C14 150.5(2)
C13 Zr1 C15 C14 -36.61(19)
C18 Zr1 C15 C14 145.5(2)
C19 Zr1 C15 C14 129.0(2)
C1 Zr1 C15 C11 163.47(19)
C3 Zr1 C15 C11 48.8(3)
C16 Zr1 C15 C11 -64.5(2)
C17 Zr1 C15 C11 -60.3(2)
C12 Zr1 C15 C11 36.95(18)
C20 Zr1 C15 C11 -95.4(2)
C13 Zr1 C15 C11 77.5(2)
C18 Zr1 C15 C11 -100.4(2)
C19 Zr1 C15 C11 -117.0(2)
C14 Zr1 C15 C11 114.1(3)
C1 Zr1 C16 C17 -83.4(3)
C3 Zr1 C16 C17 35.5(2)
C11 Zr1 C16 C17 143.8(2)
C15 Zr1 C16 C17 173.4(2)
C12 Zr1 C16 C17 119.7(2)
C20 Zr1 C16 C17 -114.4(3)
C13 Zr1 C16 C17 131.7(2)
C18 Zr1 C16 C17 -36.7(2)
C19 Zr1 C16 C17 -77.1(2)
C14 Zr1 C16 C17 172.5(2)
C1 Zr1 C16 C20 31.0(3)
C3 Zr1 C16 C20 149.9(2)
C11 Zr1 C16 C20 -101.8(2)
C15 Zr1 C16 C20 -72.2(2)
C17 Zr1 C16 C20 114.4(3)
C12 Zr1 C16 C20 -126.0(2)
C13 Zr1 C16 C20 -114.0(2)
C18 Zr1 C16 C20 77.7(2)
C19 Zr1 C16 C20 37.2(2)
C14 Zr1 C16 C20 -73.1(2)
C20 C16 C17 C18 -0.7(4)
Zr1 C16 C17 C18 66.8(2)
C20 C16 C17 Zr1 -67.5(2)
C1 Zr1 C17 C16 119.3(2)
C3 Zr1 C17 C16 -144.7(2)
C11 Zr1 C17 C16 -37.1(2)
C15 Zr1 C17 C16 -8.0(3)
C12 Zr1 C17 C16 -70.2(2)
C20 Zr1 C17 C16 37.5(2)
C13 Zr1 C17 C16 -83.5(3)
C18 Zr1 C17 C16 115.3(3)
C19 Zr1 C17 C16 77.9(2)
C14 Zr1 C17 C16 -15.8(4)
C1 Zr1 C17 C18 4.0(3)
C3 Zr1 C17 C18 100.0(2)
C11 Zr1 C17 C18 -152.4(2)
C15 Zr1 C17 C18 -123.4(2)
C16 Zr1 C17 C18 -115.3(3)
C12 Zr1 C17 C18 174.5(2)
C20 Zr1 C17 C18 -77.8(2)
C13 Zr1 C17 C18 161.2(2)
C19 Zr1 C17 C18 -37.4(2)
C14 Zr1 C17 C18 -131.2(3)
C16 C17 C18 C19 0.8(4)
Zr1 C17 C18 C19 67.0(2)
C16 C17 C18 Zr1 -66.2(2)
C1 Zr1 C18 C17 -176.6(2)
C3 Zr1 C18 C17 -74.9(2)
C11 Zr1 C18 C17 37.5(3)
C15 Zr1 C18 C17 83.7(3)
C16 Zr1 C18 C17 36.8(2)
C12 Zr1 C18 C17 -9.1(3)
C20 Zr1 C18 C17 77.5(2)
C13 Zr1 C18 C17 -86.9(7)
C19 Zr1 C18 C17 114.4(3)
C14 Zr1 C18 C17 133.0(3)
C1 Zr1 C18 C19 69.0(2)
C3 Zr1 C18 C19 170.7(2)
C11 Zr1 C18 C19 -76.8(3)
C15 Zr1 C18 C19 -30.6(3)
C16 Zr1 C18 C19 -77.5(2)
C17 Zr1 C18 C19 -114.4(3)
C12 Zr1 C18 C19 -123.5(3)
C20 Zr1 C18 C19 -36.8(2)
C13 Zr1 C18 C19 158.8(6)
C14 Zr1 C18 C19 18.7(4)
C17 C18 C19 C20 -0.6(4)
Zr1 C18 C19 C20 65.9(2)
C17 C18 C19 Zr1 -66.5(2)
C1 Zr1 C19 C20 137.6(2)
C3 Zr1 C19 C20 -125.5(2)
C11 Zr1 C19 C20 10.0(3)
C15 Zr1 C19 C20 43.3(2)
C16 Zr1 C19 C20 -37.6(2)
C17 Zr1 C19 C20 -78.0(2)
C12 Zr1 C19 C20 -2.6(4)
C13 Zr1 C19 C20 74.5(4)
C18 Zr1 C19 C20 -115.2(3)
C14 Zr1 C19 C20 73.8(3)
C1 Zr1 C19 C18 -107.2(2)
C3 Zr1 C19 C18 -10.3(2)
C11 Zr1 C19 C18 125.2(2)
C15 Zr1 C19 C18 158.5(2)
C16 Zr1 C19 C18 77.6(2)
C17 Zr1 C19 C18 37.2(2)
C12 Zr1 C19 C18 112.6(3)
C20 Zr1 C19 C18 115.2(3)
C13 Zr1 C19 C18 -170.3(3)
C14 Zr1 C19 C18 -171.0(2)
C18 C19 C20 C16 0.1(4)
Zr1 C19 C20 C16 66.1(2)
C18 C19 C20 Zr1 -65.9(2)
C17 C16 C20 C19 0.4(4)
Zr1 C16 C20 C19 -67.0(2)
C17 C16 C20 Zr1 67.4(2)
C1 Zr1 C20 C19 -42.4(2)
C3 Zr1 C20 C19 74.2(3)
C11 Zr1 C20 C19 -171.3(2)
C15 Zr1 C20 C19 -138.9(2)
C16 Zr1 C20 C19 114.2(3)
C17 Zr1 C20 C19 77.1(2)
C12 Zr1 C20 C19 178.5(2)
C13 Zr1 C20 C19 -147.2(2)
C18 Zr1 C20 C19 36.9(2)
C14 Zr1 C20 C19 -122.4(2)
C1 Zr1 C20 C16 -156.5(2)
C3 Zr1 C20 C16 -40.0(3)
C11 Zr1 C20 C16 74.5(2)
C15 Zr1 C20 C16 106.9(2)
C17 Zr1 C20 C16 -37.1(2)
C12 Zr1 C20 C16 64.3(2)
C13 Zr1 C20 C16 98.6(2)
C18 Zr1 C20 C16 -77.3(2)
C19 Zr1 C20 C16 -114.2(3)
C14 Zr1 C20 C16 123.4(2)
C3 C4 C21 C22 -154.1(3)
C3 C4 C21 C26 23.0(5)
C26 C21 C22 C23 -3.4(5)
C4 C21 C22 C23 173.7(3)
C21 C22 C23 C24 2.5(5)
C22 C23 C24 C25 0.3(5)
C23 C24 C25 C26 -2.1(5)
C24 C25 C26 C21 1.1(5)
C22 C21 C26 C25 1.6(4)
C4 C21 C26 C25 -175.4(3)
